data_7209757
loop_
_publ_author_name
'Wang, Wei'
'Kan, Wei-Qiu'
'Yang, Jin'
'Ma, Jian-Fang'

_publ_section_title
;
 A series of coordination polymers assembled from d10 metals and a new
 multidentate N-donor ligand: syntheses, structures, and photoluminescent
 properties
;
_journal_issue 19
_journal_name_full CrystEngComm
_journal_page_first 3824
_journal_paper_doi 10.1039/c3ce40119g
_journal_volume 15
_journal_year 2013
_chemical_formula_moiety 'C92 H73.60 Cd4 Cl2 N18 Na0.40 O26'
_chemical_formula_sum 'C92 H73.6 Cd4 Cl2 N18 Na0.4 O26'
_chemical_formula_weight 2376.98
_chemical_name_systematic
;
?
;
_space_group_IT_number 2
_symmetry_cell_setting triclinic
_symmetry_space_group_name_Hall '-P 1'
_symmetry_space_group_name_H-M 'P -1'
_atom_sites_solution_hydrogens geom
_atom_sites_solution_primary direct
_atom_sites_solution_secondary difmap
_audit_creation_method SHELXL-97
_cell_angle_alpha 91.390(3)
_cell_angle_beta 98.373(3)
_cell_angle_gamma 90.423(2)
_cell_formula_units_Z 1
_cell_length_a 12.1297(4)
_cell_length_b 13.0897(4)
_cell_length_c 14.3302(6)
_cell_measurement_reflns_used 7013
_cell_measurement_temperature 293(2)
_cell_measurement_theta_max 29.2220
_cell_measurement_theta_min 2.8066
_cell_volume 2250.21(14)
_computing_cell_refinement CrysAlis
_computing_data_collection 'CrysAlis (Oxford Diffraction, 2006)'
_computing_data_reduction CrysAlis
_computing_structure_refinement 'SHELXL-97 (Sheldrick, 2008)'
_computing_structure_solution 'SHELXL-97 (Sheldrick, 2008)'
_diffrn_ambient_temperature 293(2)
_diffrn_detector_area_resol_mean 10.0
_diffrn_measured_fraction_theta_full 0.994
_diffrn_measured_fraction_theta_max 0.994
_diffrn_measurement_device_type 'Oxford Diffraction Gemini R Ultra'
_diffrn_measurement_method '\w scan'
_diffrn_radiation_monochromator graphite
_diffrn_radiation_source 'fine-focus sealed tube'
_diffrn_radiation_type MoK\a
_diffrn_radiation_wavelength 0.71073
_diffrn_reflns_av_R_equivalents 0.0229
_diffrn_reflns_av_sigmaI/netI 0.0430
_diffrn_reflns_limit_h_max 10
_diffrn_reflns_limit_h_min -14
_diffrn_reflns_limit_k_max 14
_diffrn_reflns_limit_k_min -15
_diffrn_reflns_limit_l_max 17
_diffrn_reflns_limit_l_min -13
_diffrn_reflns_number 14087
_diffrn_reflns_theta_full 25.00
_diffrn_reflns_theta_max 25.35
_diffrn_reflns_theta_min 2.81
_exptl_absorpt_coefficient_mu 1.085
_exptl_absorpt_correction_T_max 0.8455
_exptl_absorpt_correction_T_min 0.7731
_exptl_absorpt_correction_type multi-scan
_exptl_absorpt_process_details
;
CrysAlis (Oxford Diffraction, 2006)
;
_exptl_crystal_colour colorless
_exptl_crystal_density_diffrn 1.754
_exptl_crystal_density_method 'not measured'
_exptl_crystal_description block
_exptl_crystal_F_000 1190
_exptl_crystal_size_max 0.25
_exptl_crystal_size_mid 0.22
_exptl_crystal_size_min 0.16
_refine_diff_density_max 0.987
_refine_diff_density_min -0.893
_refine_diff_density_rms 0.085
_refine_ls_extinction_method none
_refine_ls_goodness_of_fit_ref 1.019
_refine_ls_hydrogen_treatment constr
_refine_ls_matrix_type full
_refine_ls_number_parameters 655
_refine_ls_number_reflns 8196
_refine_ls_number_restraints 43
_refine_ls_restrained_S_all 1.047
_refine_ls_R_factor_all 0.0488
_refine_ls_R_factor_gt 0.0374
_refine_ls_shift/su_max 0.001
_refine_ls_shift/su_mean 0.000
_refine_ls_structure_factor_coef Fsqd
_refine_ls_weighting_details 'calc w=1/[\s^2^(Fo^2^)+(0.0408P)^2^+2.9728P] where P=(Fo^2^+2Fc^2^)/3'
_refine_ls_weighting_scheme calc
_refine_ls_wR_factor_gt 0.0889
_refine_ls_wR_factor_ref 0.0955
_reflns_number_gt 6762
_reflns_number_total 8196
_reflns_threshold_expression >2\s(I)
_cod_data_source_file c3ce40119g.txt
_cod_data_source_block compound-1
_cod_original_sg_symbol_H-M 'p -1'
_cod_original_formula_sum 'C92 H73.60 Cd4 Cl2 N18 Na0.40 O26'
_cod_database_code 7209757

loop_
_symmetry_equiv_pos_as_xyz
'x, y, z'
'-x, -y, -z'

loop_
_atom_site_label
_atom_site_type_symbol
_atom_site_fract_x
_atom_site_fract_y
_atom_site_fract_z
_atom_site_U_iso_or_equiv
_atom_site_adp_type
_atom_site_occupancy
_atom_site_symmetry_multiplicity
_atom_site_calc_flag
_atom_site_refinement_flags
Cd1 Cd 0.19817(2) -0.07401(2) 0.673992(19) 0.02753(9) Uani 1 1 d .
Cd2 Cd 0.06513(2) 0.23006(2) 0.72209(2) 0.03096(10) Uani 1 1 d .
Na1 Na 0.0000 0.5000 0.5000 0.0566(19) Uani 0.40 2 d SPD
C1 C 0.9291(3) 0.4179(3) 1.0139(3) 0.0294(9) Uani 1 1 d .
C2 C 1.0176(3) 0.4468(3) 1.0842(3) 0.0293(9) Uani 1 1 d .
C3 C 1.0881(3) 0.5285(3) 1.0707(3) 0.0281(9) Uani 1 1 d .
C4 C 0.8545(3) 0.3287(3) 1.0274(3) 0.0354(10) Uani 1 1 d .
H4A H 0.8589 0.2765 0.9790 0.042 Uiso 1 1 calc R
H4B H 0.8776 0.2991 1.0885 0.042 Uiso 1 1 calc R
C5 C 0.6592(3) 0.2938(3) 1.0220(3) 0.0313(9) Uani 1 1 d .
C6 C 0.6767(4) 0.1961(3) 1.0571(3) 0.0379(10) Uani 1 1 d .
H6 H 0.7481 0.1748 1.0807 0.045 Uiso 1 1 calc R
C7 C 0.5862(4) 0.1314(3) 1.0560(3) 0.0427(11) Uani 1 1 d .
H7 H 0.5970 0.0671 1.0818 0.051 Uiso 1 1 calc R
C8 C 0.4804(4) 0.1593(3) 1.0180(3) 0.0385(10) Uani 1 1 d .
H8 H 0.4205 0.1143 1.0169 0.046 Uiso 1 1 calc R
C9 C 0.4652(3) 0.2559(3) 0.9814(3) 0.0307(9) Uani 1 1 d .
C10 C 0.5532(3) 0.3232(3) 0.9839(3) 0.0318(9) Uani 1 1 d .
H10 H 0.5415 0.3883 0.9599 0.038 Uiso 1 1 calc R
C11 C 0.3012(4) 0.3727(4) 0.9426(3) 0.0473(12) Uani 1 1 d .
H11 H 0.3260 0.4264 0.9841 0.057 Uiso 1 1 calc R
C12 C 0.2924(4) 0.2287(3) 0.8675(3) 0.0382(10) Uani 1 1 d .
H12 H 0.3089 0.1638 0.8461 0.046 Uiso 1 1 calc R
C13 C 1.0450(3) 0.3853(3) 1.1720(3) 0.0327(9) Uani 1 1 d .
H13A H 1.0854 0.4265 1.2231 0.039 Uiso 1 1 calc R
H13B H 0.9778 0.3582 1.1921 0.039 Uiso 1 1 calc R
C14 C 1.1768(4) 0.2518(3) 1.2123(3) 0.0335(10) Uani 1 1 d .
C15 C 1.2735(4) 0.2106(3) 1.1870(3) 0.0450(12) Uani 1 1 d .
H15 H 1.2912 0.2198 1.1268 0.054 Uiso 1 1 calc R
C16 C 1.3432(4) 0.1558(4) 1.2516(4) 0.0498(12) Uani 1 1 d .
H16 H 1.4091 0.1295 1.2354 0.060 Uiso 1 1 calc R
C17 C 1.3157(4) 0.1400(3) 1.3398(3) 0.0460(12) Uani 1 1 d .
H17 H 1.3629 0.1037 1.3838 0.055 Uiso 1 1 calc R
C18 C 1.2186(4) 0.1781(3) 1.3620(3) 0.0369(10) Uani 1 1 d .
C19 C 1.1467(4) 0.2355(3) 1.2991(3) 0.0355(10) Uani 1 1 d .
H19 H 1.0809 0.2616 1.3156 0.043 Uiso 1 1 calc R
C20 C 1.1712(4) 0.2179(3) 1.5240(3) 0.0393(10) Uani 1 1 d .
H20 H 1.1767 0.2887 1.5228 0.047 Uiso 1 1 calc R
C21 C 1.1665(5) 0.0596(3) 1.4832(3) 0.0494(13) Uani 1 1 d .
H21 H 1.1684 -0.0005 1.4476 0.059 Uiso 1 1 calc R
C22 C 1.1805(3) 0.5622(3) 1.1482(3) 0.0325(9) Uani 1 1 d .
H22A H 1.2086 0.6291 1.1350 0.039 Uiso 1 1 calc R
H22B H 1.1525 0.5665 1.2082 0.039 Uiso 1 1 calc R
C23 C 1.3712(3) 0.5159(3) 1.1996(3) 0.0298(9) Uani 1 1 d .
C24 C 1.3981(4) 0.6111(3) 1.2404(3) 0.0403(11) Uani 1 1 d .
H24 H 1.3438 0.6608 1.2405 0.048 Uiso 1 1 calc R
C25 C 1.5066(4) 0.6318(3) 1.2810(3) 0.0475(12) Uani 1 1 d .
H25 H 1.5245 0.6966 1.3071 0.057 Uiso 1 1 calc R
C26 C 1.5888(4) 0.5603(3) 1.2841(3) 0.0432(11) Uani 1 1 d .
H26 H 1.6617 0.5760 1.3108 0.052 Uiso 1 1 calc R
C27 C 1.5598(3) 0.4639(3) 1.2463(3) 0.0324(9) Uani 1 1 d .
C28 C 1.4530(3) 0.4408(3) 1.2034(3) 0.0316(9) Uani 1 1 d .
H28 H 1.4355 0.3759 1.1772 0.038 Uiso 1 1 calc R
C29 C 1.7514(4) 0.3963(3) 1.2467(3) 0.0428(11) Uani 1 1 d .
H29 H 1.7837 0.4569 1.2307 0.051 Uiso 1 1 calc R
C30 C 1.6326(4) 0.2863(3) 1.2801(3) 0.0373(10) Uani 1 1 d .
H30 H 1.5666 0.2556 1.2915 0.045 Uiso 1 1 calc R
C31 C -0.1524(3) 0.1802(3) 0.7068(3) 0.0341(10) Uani 1 1 d .
C32 C -0.2721(3) 0.1473(3) 0.7017(3) 0.0330(9) Uani 1 1 d .
C33 C -0.3143(4) 0.1275(3) 0.7842(3) 0.0383(10) Uani 1 1 d .
H33 H -0.2706 0.1393 0.8424 0.046 Uiso 1 1 calc R
C34 C -0.4224(4) 0.0899(3) 0.7793(3) 0.0391(10) Uani 1 1 d .
H34 H -0.4516 0.0781 0.8346 0.047 Uiso 1 1 calc R
C35 C -0.4872(3) 0.0697(3) 0.6926(3) 0.0341(10) Uani 1 1 d .
C36 C -0.4458(4) 0.0941(3) 0.6100(3) 0.0375(10) Uani 1 1 d .
H36 H -0.4899 0.0839 0.5517 0.045 Uiso 1 1 calc R
C37 C -0.3381(4) 0.1338(3) 0.6152(3) 0.0360(10) Uani 1 1 d .
H37 H -0.3106 0.1513 0.5603 0.043 Uiso 1 1 calc R
C38 C -0.5969(4) 0.0149(3) 0.6877(3) 0.0361(10) Uani 1 1 d .
C40 C 0.0821(3) -0.0112(3) 0.8202(3) 0.0304(9) Uani 1 1 d .
C41 C 0.0401(4) 0.0878(3) 0.9635(3) 0.0407(11) Uani 1 1 d .
H41 H 0.0664 0.1471 0.9394 0.049 Uiso 1 1 calc R
C42 C 0.0383(3) -0.0038(3) 0.9126(3) 0.0311(9) Uani 1 1 d .
C43 C -0.0026(4) -0.0906(3) 0.9500(3) 0.0385(10) Uani 1 1 d .
H43 H -0.0048 -0.1522 0.9161 0.046 Uiso 1 1 calc R
C44 C 0.2727(14) 0.5190(13) 0.4566(11) 0.178(5) Uani 1 1 d U
C45 C 0.4381(8) 0.4185(6) 0.4644(6) 0.104(2) Uani 1 1 d U
H45 H 0.3943 0.3634 0.4385 0.125 Uiso 1 1 calc R
C46 C 0.3875(8) 0.5104(7) 0.4765(6) 0.105(2) Uani 1 1 d U
C47 C 0.4545(7) 0.5950(7) 0.5124(6) 0.107(3) Uani 1 1 d U
H47 H 0.4233 0.6589 0.5194 0.128 Uiso 1 1 calc R
N1 N 0.3571(3) 0.2845(3) 0.9354(2) 0.0339(8) Uani 1 1 d .
N2 N 0.2035(3) 0.2800(3) 0.8369(3) 0.0403(9) Uani 1 1 d .
N3 N 0.2087(3) 0.3732(3) 0.8844(3) 0.0490(10) Uani 1 1 d .
N4 N 1.1861(3) 0.1547(3) 1.4520(2) 0.0390(9) Uani 1 1 d .
N5 N 1.1479(3) 0.1672(3) 1.5957(2) 0.0358(8) Uani 1 1 d .
N6 N 1.1448(3) 0.0645(3) 1.5695(2) 0.0420(9) Uani 1 1 d .
N7 N 1.6423(3) 0.3850(2) 1.2548(3) 0.0349(8) Uani 1 1 d .
N8 N 1.7281(3) 0.2404(3) 1.2862(3) 0.0365(8) Uani 1 1 d .
N9 N 1.8058(3) 0.3115(3) 1.2641(3) 0.0452(10) Uani 1 1 d .
O1 O 0.7418(2) 0.3657(2) 1.0215(2) 0.0384(7) Uani 1 1 d .
O2 O 1.1134(3) 0.3042(2) 1.1433(2) 0.0409(7) Uani 1 1 d .
O1W O 0.0982(3) -0.1716(2) 0.5542(2) 0.0528(9) Uani 1 1 d .
O3 O 1.2692(2) 0.4877(2) 1.1525(2) 0.0354(7) Uani 1 1 d .
O4 O -0.1031(2) 0.2210(2) 0.7814(2) 0.0426(8) Uani 1 1 d .
O5 O -0.1040(2) 0.1633(2) 0.6358(2) 0.0420(7) Uani 1 1 d .
O6 O -0.6315(3) -0.0370(3) 0.6150(2) 0.0543(9) Uani 1 1 d .
O7 O -0.6483(3) 0.0203(2) 0.7574(2) 0.0444(8) Uani 1 1 d .
O8 O 0.0980(3) -0.0989(2) 0.7888(2) 0.0464(8) Uani 1 1 d .
O9 O 0.1074(3) 0.0674(2) 0.7808(2) 0.0427(8) Uani 1 1 d .
O10 O 0.2031(9) 0.4452(7) 0.4354(7) 0.218(4) Uani 1 1 d .
O11 O 0.2517(15) 0.6177(14) 0.5037(14) 0.182(6) Uani 0.50 1 d PU
Cl1 Cl 0.04995(14) 0.41136(9) 0.65813(10) 0.0652(4) Uani 1 1 d .
O11' O 0.2189(12) 0.6038(10) 0.4222(10) 0.131(4) Uani 0.50 1 d PU
O2W O -0.0355(6) 0.3661(5) 0.4428(5) 0.155(3) Uani 1 1 d DU

loop_
_atom_site_aniso_label
_atom_site_aniso_U_11
_atom_site_aniso_U_22
_atom_site_aniso_U_33
_atom_site_aniso_U_23
_atom_site_aniso_U_13
_atom_site_aniso_U_12
Cd1 0.02699(17) 0.03097(17) 0.02549(17) 0.00387(11) 0.00617(12) 0.00048(12)
Cd2 0.02636(17) 0.03397(18) 0.03164(18) -0.00119(12) 0.00162(13) -0.00249(12)
Na1 0.081(5) 0.041(4) 0.048(4) 0.008(3) 0.007(4) 0.015(3)
C1 0.022(2) 0.035(2) 0.031(2) 0.0061(17) 0.0024(17) 0.0069(17)
C2 0.021(2) 0.036(2) 0.031(2) 0.0105(17) 0.0029(17) 0.0105(17)
C3 0.021(2) 0.034(2) 0.028(2) 0.0016(16) -0.0014(16) 0.0084(16)
C4 0.027(2) 0.035(2) 0.043(3) 0.0133(18) 0.0001(19) 0.0028(18)
C5 0.031(2) 0.036(2) 0.026(2) 0.0026(16) 0.0016(18) -0.0027(18)
C6 0.033(2) 0.044(2) 0.034(2) 0.0082(19) -0.0035(19) 0.0009(19)
C7 0.054(3) 0.036(2) 0.037(3) 0.0096(19) 0.002(2) -0.002(2)
C8 0.040(3) 0.039(2) 0.035(2) 0.0027(18) 0.001(2) -0.012(2)
C9 0.031(2) 0.037(2) 0.023(2) -0.0033(16) 0.0012(17) -0.0004(18)
C10 0.035(2) 0.030(2) 0.030(2) 0.0024(16) 0.0019(18) -0.0003(17)
C11 0.045(3) 0.044(3) 0.048(3) -0.014(2) -0.008(2) 0.002(2)
C12 0.035(3) 0.038(2) 0.040(3) -0.0071(19) 0.001(2) -0.007(2)
C13 0.026(2) 0.043(2) 0.028(2) 0.0094(17) 0.0025(17) 0.0051(18)
C14 0.047(3) 0.027(2) 0.027(2) 0.0070(16) 0.0062(19) 0.0017(18)
C15 0.064(3) 0.038(2) 0.037(3) 0.0109(19) 0.022(2) 0.011(2)
C16 0.047(3) 0.049(3) 0.059(3) 0.014(2) 0.025(3) 0.017(2)
C17 0.050(3) 0.041(3) 0.047(3) 0.018(2) 0.008(2) 0.016(2)
C18 0.047(3) 0.032(2) 0.033(2) 0.0114(18) 0.010(2) 0.0079(19)
C19 0.038(3) 0.037(2) 0.034(2) 0.0083(18) 0.0106(19) 0.0082(19)
C20 0.051(3) 0.030(2) 0.039(3) 0.0060(19) 0.013(2) 0.003(2)
C21 0.081(4) 0.034(2) 0.037(3) 0.0104(19) 0.018(3) 0.012(2)
C22 0.025(2) 0.036(2) 0.034(2) 0.0046(17) -0.0032(18) 0.0085(17)
C23 0.026(2) 0.034(2) 0.027(2) 0.0019(16) -0.0037(17) 0.0063(17)
C24 0.036(3) 0.035(2) 0.047(3) -0.0039(19) -0.005(2) 0.0117(19)
C25 0.046(3) 0.037(3) 0.054(3) -0.013(2) -0.007(2) 0.001(2)
C26 0.033(3) 0.039(3) 0.054(3) -0.005(2) -0.008(2) 0.002(2)
C27 0.028(2) 0.031(2) 0.037(2) 0.0028(17) 0.0008(18) 0.0056(17)
C28 0.034(2) 0.026(2) 0.033(2) -0.0015(16) -0.0033(18) 0.0019(17)
C29 0.032(3) 0.035(2) 0.060(3) 0.003(2) 0.005(2) 0.0018(19)
C30 0.031(2) 0.036(2) 0.045(3) 0.0061(19) 0.005(2) 0.0016(19)
C31 0.028(2) 0.028(2) 0.046(3) -0.0030(18) 0.005(2) 0.0000(17)
C32 0.031(2) 0.031(2) 0.038(2) -0.0052(17) 0.0088(19) -0.0006(17)
C33 0.036(3) 0.040(2) 0.037(3) -0.0061(19) 0.003(2) -0.0066(19)
C34 0.037(3) 0.042(2) 0.041(3) -0.0034(19) 0.013(2) 0.000(2)
C35 0.029(2) 0.027(2) 0.047(3) -0.0026(18) 0.009(2) -0.0011(17)
C36 0.029(2) 0.042(2) 0.041(3) -0.0012(19) 0.003(2) -0.0004(19)
C37 0.032(2) 0.041(2) 0.036(2) 0.0003(18) 0.0094(19) 0.0007(19)
C38 0.026(2) 0.035(2) 0.047(3) 0.007(2) 0.005(2) 0.0020(18)
C40 0.026(2) 0.036(2) 0.030(2) 0.0015(18) 0.0082(17) 0.0043(17)
C41 0.055(3) 0.033(2) 0.039(3) 0.0030(18) 0.022(2) -0.004(2)
C42 0.035(2) 0.031(2) 0.030(2) 0.0034(16) 0.0100(18) 0.0008(17)
C43 0.054(3) 0.029(2) 0.036(2) -0.0050(17) 0.016(2) -0.002(2)
C44 0.178(5) 0.178(5) 0.178(5) 0.0049(11) 0.0268(13) 0.0018(11)
C45 0.106(3) 0.103(3) 0.103(3) 0.0021(10) 0.0158(11) 0.0004(10)
C46 0.106(3) 0.105(3) 0.104(3) 0.0040(10) 0.0152(11) 0.0009(10)
C47 0.108(3) 0.106(3) 0.106(3) 0.0031(10) 0.0164(11) 0.0006(10)
N1 0.0293(19) 0.037(2) 0.033(2) -0.0038(15) -0.0011(15) -0.0027(15)
N2 0.033(2) 0.040(2) 0.044(2) -0.0079(16) -0.0037(17) -0.0025(16)
N3 0.043(2) 0.045(2) 0.055(3) -0.0148(18) -0.006(2) 0.0066(18)
N4 0.052(2) 0.039(2) 0.028(2) 0.0094(15) 0.0101(17) 0.0106(17)
N5 0.042(2) 0.0342(19) 0.031(2) 0.0022(15) 0.0062(16) 0.0058(16)
N6 0.064(3) 0.034(2) 0.030(2) 0.0074(15) 0.0107(19) 0.0068(18)
N7 0.0268(19) 0.0326(19) 0.043(2) 0.0033(15) -0.0013(16) 0.0049(15)
N8 0.034(2) 0.0338(19) 0.041(2) 0.0017(15) 0.0022(16) 0.0041(16)
N9 0.031(2) 0.039(2) 0.066(3) 0.0067(18) 0.0056(19) 0.0036(17)
O1 0.0267(16) 0.0323(15) 0.055(2) 0.0090(13) 0.0007(14) -0.0027(12)
O2 0.060(2) 0.0344(16) 0.0277(16) 0.0090(12) 0.0011(14) 0.0116(14)
O1W 0.060(2) 0.054(2) 0.0386(19) 0.0014(15) -0.0093(16) -0.0110(17)
O3 0.0260(15) 0.0314(15) 0.0443(18) -0.0024(12) -0.0095(13) 0.0072(12)
O4 0.0302(17) 0.0523(19) 0.0445(19) -0.0136(14) 0.0052(14) -0.0053(14)
O5 0.0307(17) 0.0567(19) 0.0397(18) -0.0072(14) 0.0103(14) -0.0043(14)
O6 0.043(2) 0.067(2) 0.053(2) -0.0146(17) 0.0145(17) -0.0211(17)
O7 0.0357(18) 0.0496(19) 0.049(2) 0.0021(14) 0.0117(15) -0.0064(14)
O8 0.063(2) 0.0420(18) 0.0408(18) -0.0013(14) 0.0295(16) 0.0034(15)
O9 0.049(2) 0.0448(18) 0.0390(18) 0.0140(14) 0.0199(15) 0.0063(14)
O10 0.239(11) 0.166(8) 0.239(11) -0.021(7) 0.008(8) -0.024(8)
O11 0.182(6) 0.181(6) 0.181(6) 0.0043(11) 0.0262(14) 0.0021(11)
Cl1 0.0958(11) 0.0328(6) 0.0634(9) 0.0073(5) -0.0008(8) -0.0019(6)
O11' 0.131(4) 0.131(4) 0.131(4) 0.0039(11) 0.0191(12) 0.0019(11)
O2W 0.156(3) 0.154(3) 0.155(3) 0.0054(10) 0.0190(11) 0.0007(10)

loop_
_atom_type_symbol
_atom_type_description
_atom_type_scat_dispersion_real
_atom_type_scat_dispersion_imag
_atom_type_scat_source
C C 0.0033 0.0016 'International Tables Vol C Tables 4.2.6.8 and 6.1.1.4'
H H 0.0000 0.0000 'International Tables Vol C Tables 4.2.6.8 and 6.1.1.4'
N N 0.0061 0.0033 'International Tables Vol C Tables 4.2.6.8 and 6.1.1.4'
O O 0.0106 0.0060 'International Tables Vol C Tables 4.2.6.8 and 6.1.1.4'
Cd Cd -0.8075 1.2024 'International Tables Vol C Tables 4.2.6.8 and 6.1.1.4'
Cl Cl 0.1484 0.1585 'International Tables Vol C Tables 4.2.6.8 and 6.1.1.4'
Na Na 0.0362 0.0249 'International Tables Vol C Tables 4.2.6.8 and 6.1.1.4'

loop_
_geom_angle_atom_site_label_1
_geom_angle_atom_site_label_2
_geom_angle_atom_site_label_3
_geom_angle
_geom_angle_site_symmetry_1
_geom_angle_site_symmetry_3
O8 Cd1 O1W 100.43(12) . .
O8 Cd1 O7 100.50(12) . 1_655
O1W Cd1 O7 158.15(12) . 1_655
O8 Cd1 O6 153.08(12) . 1_655
O1W Cd1 O6 103.49(12) . 1_655
O7 Cd1 O6 54.73(11) 1_655 1_655
O8 Cd1 N8 84.40(12) . 2_757
O1W Cd1 N8 80.04(12) . 2_757
O7 Cd1 N8 95.84(11) 1_655 2_757
O6 Cd1 N8 87.73(13) 1_655 2_757
O8 Cd1 N6 117.30(13) . 1_454
O1W Cd1 N6 83.28(12) . 1_454
O7 Cd1 N6 92.65(12) 1_655 1_454
O6 Cd1 N6 77.94(14) 1_655 1_454
N8 Cd1 N6 154.81(13) 2_757 1_454
O8 Cd1 C38 127.63(13) . 1_655
O1W Cd1 C38 130.83(14) . 1_655
O7 Cd1 C38 27.47(12) 1_655 1_655
O6 Cd1 C38 27.35(12) 1_655 1_655
N8 Cd1 C38 93.55(12) 2_757 1_655
N6 Cd1 C38 83.21(13) 1_454 1_655
N2 Cd2 O4 110.34(12) . .
N2 Cd2 N5 107.31(13) . 1_454
O4 Cd2 N5 139.99(11) . 1_454
N2 Cd2 O9 83.27(12) . .
O4 Cd2 O9 88.72(11) . .
N5 Cd2 O9 82.64(11) 1_454 .
N2 Cd2 O5 164.62(13) . .
O4 Cd2 O5 55.69(10) . .
N5 Cd2 O5 85.14(12) 1_454 .
O9 Cd2 O5 89.62(11) . .
N2 Cd2 Cl1 91.05(10) . .
O4 Cd2 Cl1 99.16(9) . .
N5 Cd2 Cl1 93.14(9) 1_454 .
O9 Cd2 Cl1 171.54(9) . .
O5 Cd2 Cl1 97.35(8) . .
N2 Cd2 C31 137.65(14) . .
O4 Cd2 C31 27.70(12) . .
N5 Cd2 C31 112.73(13) 1_454 .
O9 Cd2 C31 88.58(12) . .
O5 Cd2 C31 28.00(11) . .
Cl1 Cd2 C31 99.83(9) . .
O2W Na1 O2W 180.0(4) . 2_566
O2W Na1 Cl1 92.4(2) . 2_566
O2W Na1 Cl1 87.6(2) 2_566 2_566
O2W Na1 Cl1 87.6(2) . .
O2W Na1 Cl1 92.4(2) 2_566 .
Cl1 Na1 Cl1 180.00(3) 2_566 .
O2W Na1 O10 102.2(3) . 2_566
O2W Na1 O10 77.8(3) 2_566 2_566
Cl1 Na1 O10 93.7(2) 2_566 2_566
Cl1 Na1 O10 86.3(2) . 2_566
O2W Na1 O10 77.8(3) . .
O2W Na1 O10 102.2(3) 2_566 .
Cl1 Na1 O10 86.3(2) 2_566 .
Cl1 Na1 O10 93.7(2) . .
O10 Na1 O10 180.000(1) 2_566 .
C2 C1 C3 119.4(4) . 2_767
C2 C1 C4 120.7(3) . .
C3 C1 C4 119.9(4) 2_767 .
C3 C2 C1 120.5(3) . .
C3 C2 C13 118.4(3) . .
C1 C2 C13 120.9(4) . .
C2 C3 C1 120.0(4) . 2_767
C2 C3 C22 120.3(3) . .
C1 C3 C22 119.6(4) 2_767 .
O1 C4 C1 107.9(3) . .
O1 C4 H4A 110.1 . .
C1 C4 H4A 110.1 . .
O1 C4 H4B 110.1 . .
C1 C4 H4B 110.1 . .
H4A C4 H4B 108.4 . .
O1 C5 C10 115.8(3) . .
O1 C5 C6 124.2(4) . .
C10 C5 C6 120.0(4) . .
C7 C6 C5 118.7(4) . .
C7 C6 H6 120.6 . .
C5 C6 H6 120.6 . .
C8 C7 C6 121.9(4) . .
C8 C7 H7 119.0 . .
C6 C7 H7 119.0 . .
C7 C8 C9 118.4(4) . .
C7 C8 H8 120.8 . .
C9 C8 H8 120.8 . .
C10 C9 C8 121.1(4) . .
C10 C9 N1 119.3(4) . .
C8 C9 N1 119.6(4) . .
C9 C10 C5 119.8(4) . .
C9 C10 H10 120.1 . .
C5 C10 H10 120.1 . .
N3 C11 N1 111.7(4) . .
N3 C11 H11 124.1 . .
N1 C11 H11 124.1 . .
N2 C12 N1 109.5(4) . .
N2 C12 H12 125.3 . .
N1 C12 H12 125.3 . .
O2 C13 C2 103.6(3) . .
O2 C13 H13A 111.0 . .
C2 C13 H13A 111.0 . .
O2 C13 H13B 111.0 . .
C2 C13 H13B 111.0 . .
H13A C13 H13B 109.0 . .
O2 C14 C19 123.7(4) . .
O2 C14 C15 115.1(4) . .
C19 C14 C15 121.1(4) . .
C16 C15 C14 119.7(4) . .
C16 C15 H15 120.2 . .
C14 C15 H15 120.2 . .
C17 C16 C15 120.2(5) . .
C17 C16 H16 119.9 . .
C15 C16 H16 119.9 . .
C18 C17 C16 119.2(4) . .
C18 C17 H17 120.4 . .
C16 C17 H17 120.4 . .
C17 C18 C19 122.3(4) . .
C17 C18 N4 118.9(4) . .
C19 C18 N4 118.7(4) . .
C14 C19 C18 117.5(4) . .
C14 C19 H19 121.3 . .
C18 C19 H19 121.3 . .
N5 C20 N4 111.2(4) . .
N5 C20 H20 124.4 . .
N4 C20 H20 124.4 . .
N6 C21 N4 110.8(4) . .
N6 C21 H21 124.6 . .
N4 C21 H21 124.6 . .
O3 C22 C3 108.3(3) . .
O3 C22 H22A 110.0 . .
C3 C22 H22A 110.0 . .
O3 C22 H22B 110.0 . .
C3 C22 H22B 110.0 . .
H22A C22 H22B 108.4 . .
O3 C23 C24 125.2(4) . .
O3 C23 C28 115.3(3) . .
C24 C23 C28 119.5(4) . .
C23 C24 C25 119.4(4) . .
C23 C24 H24 120.3 . .
C25 C24 H24 120.3 . .
C26 C25 C24 122.3(4) . .
C26 C25 H25 118.9 . .
C24 C25 H25 118.9 . .
C25 C26 C27 117.8(4) . .
C25 C26 H26 121.1 . .
C27 C26 H26 121.1 . .
C28 C27 C26 121.6(4) . .
C28 C27 N7 119.3(4) . .
C26 C27 N7 119.1(4) . .
C27 C28 C23 119.3(4) . .
C27 C28 H28 120.4 . .
C23 C28 H28 120.4 . .
N9 C29 N7 111.5(4) . .
N9 C29 H29 124.2 . .
N7 C29 H29 124.2 . .
N8 C30 N7 110.9(4) . .
N8 C30 H30 124.6 . .
N7 C30 H30 124.6 . .
O4 C31 O5 122.1(4) . .
O4 C31 C32 119.4(4) . .
O5 C31 C32 118.4(4) . .
O4 C31 Cd2 59.7(2) . .
O5 C31 Cd2 62.4(2) . .
C32 C31 Cd2 176.8(3) . .
C37 C32 C33 120.5(4) . .
C37 C32 C31 120.1(4) . .
C33 C32 C31 119.4(4) . .
C32 C33 C34 119.5(4) . .
C32 C33 H33 120.3 . .
C34 C33 H33 120.3 . .
C35 C34 C33 120.6(4) . .
C35 C34 H34 119.7 . .
C33 C34 H34 119.7 . .
C34 C35 C36 119.4(4) . .
C34 C35 C38 120.1(4) . .
C36 C35 C38 120.3(4) . .
C35 C36 C37 119.8(4) . .
C35 C36 H36 120.1 . .
C37 C36 H36 120.1 . .
C32 C37 C36 120.0(4) . .
C32 C37 H37 120.0 . .
C36 C37 H37 120.0 . .
O6 C38 O7 122.7(4) . .
O6 C38 C35 118.2(4) . .
O7 C38 C35 119.0(4) . .
O6 C38 Cd1 61.8(2) . 1_455
O7 C38 Cd1 61.2(2) . 1_455
C35 C38 Cd1 176.5(3) . 1_455
O9 C40 O8 122.5(4) . .
O9 C40 C42 120.4(4) . .
O8 C40 C42 117.0(3) . .
C43 C41 C42 119.8(4) 2_557 .
C43 C41 H41 120.1 2_557 .
C42 C41 H41 120.1 . .
C41 C42 C43 118.6(4) . .
C41 C42 C40 121.6(4) . .
C43 C42 C40 119.8(4) . .
C41 C43 C42 121.6(4) 2_557 .
C41 C43 H43 119.2 2_557 .
C42 C43 H43 119.2 . .
O10 C44 O11' 105.5(15) . .
O10 C44 C46 126.0(15) . .
O11' C44 C46 124.5(15) . .
O10 C44 O11 126.8(16) . .
O11' C44 O11 49.1(10) . .
C46 C44 O11 102.7(14) . .
C47 C45 C46 122.9(9) 2_666 .
C47 C45 H45 118.5 2_666 .
C46 C45 H45 118.5 . .
C45 C46 C44 120.7(11) . .
C45 C46 C47 118.5(9) . .
C44 C46 C47 120.8(11) . .
C45 C47 C46 118.5(9) 2_666 .
C45 C47 H47 120.7 2_666 .
C46 C47 H47 120.7 . .
C12 N1 C11 104.7(4) . .
C12 N1 C9 125.5(4) . .
C11 N1 C9 129.6(3) . .
C12 N2 N3 108.6(3) . .
C12 N2 Cd2 126.6(3) . .
N3 N2 Cd2 124.7(3) . .
C11 N3 N2 105.5(4) . .
C20 N4 C21 104.4(4) . .
C20 N4 C18 129.4(4) . .
C21 N4 C18 126.2(4) . .
C20 N5 N6 107.2(3) . .
C20 N5 Cd2 127.1(3) . 1_656
N6 N5 Cd2 122.5(3) . 1_656
C21 N6 N5 106.4(3) . .
C21 N6 Cd1 119.7(3) . 1_656
N5 N6 Cd1 125.3(3) . 1_656
C29 N7 C30 104.3(3) . .
C29 N7 C27 126.5(4) . .
C30 N7 C27 129.0(4) . .
C30 N8 N9 107.2(3) . .
C30 N8 Cd1 137.8(3) . 2_757
N9 N8 Cd1 115.0(3) . 2_757
C29 N9 N8 106.1(4) . .
C5 O1 C4 116.9(3) . .
C14 O2 C13 117.8(3) . .
C23 O3 C22 117.6(3) . .
C31 O4 Cd2 92.6(3) . .
C31 O5 Cd2 89.6(2) . .
C38 O6 Cd1 90.8(3) . 1_455
C38 O7 Cd1 91.4(3) . 1_455
C40 O8 Cd1 104.6(3) . .
C40 O9 Cd2 151.3(3) . .
C44 O10 Na1 108.0(10) . .
O11' O11 C44 59.9(12) . .
Cd2 Cl1 Na1 139.06(6) . .
O11 O11' C44 71.0(12) . .

loop_
_geom_bond_atom_site_label_1
_geom_bond_atom_site_label_2
_geom_bond_distance
_geom_bond_site_symmetry_2
Cd1 O8 2.211(3) .
Cd1 O1W 2.305(3) .
Cd1 O7 2.380(3) 1_655
Cd1 O6 2.394(3) 1_655
Cd1 N8 2.411(3) 2_757
Cd1 N6 2.411(3) 1_454
Cd1 C38 2.716(4) 1_655
Cd2 N2 2.253(3) .
Cd2 O4 2.325(3) .
Cd2 N5 2.331(4) 1_454
Cd2 O9 2.341(3) .
Cd2 O5 2.384(3) .
Cd2 Cl1 2.5629(12) .
Cd2 C31 2.690(4) .
Na1 O2W 1.935(6) .
Na1 O2W 1.935(6) 2_566
Na1 Cl1 2.5664(13) 2_566
Na1 Cl1 2.5664(13) .
Na1 O10 2.846(11) 2_566
Na1 O10 2.846(11) .
C1 C2 1.404(5) .
C1 C3 1.405(5) 2_767
C1 C4 1.505(5) .
C2 C3 1.399(6) .
C2 C13 1.508(5) .
C3 C1 1.405(5) 2_767
C3 C22 1.514(5) .
C4 O1 1.445(5) .
C4 H4A 0.9700 .
C4 H4B 0.9700 .
C5 O1 1.370(5) .
C5 C10 1.383(6) .
C5 C6 1.392(6) .
C6 C7 1.380(6) .
C6 H6 0.9300 .
C7 C8 1.374(6) .
C7 H7 0.9300 .
C8 C9 1.384(6) .
C8 H8 0.9300 .
C9 C10 1.375(6) .
C9 N1 1.436(5) .
C10 H10 0.9300 .
C11 N3 1.297(6) .
C11 N1 1.353(6) .
C11 H11 0.9300 .
C12 N2 1.301(6) .
C12 N1 1.352(5) .
C12 H12 0.9300 .
C13 O2 1.440(5) .
C13 H13A 0.9700 .
C13 H13B 0.9700 .
C14 O2 1.364(5) .
C14 C19 1.367(6) .
C14 C15 1.386(6) .
C15 C16 1.378(7) .
C15 H15 0.9300 .
C16 C17 1.373(7) .
C16 H16 0.9300 .
C17 C18 1.359(6) .
C17 H17 0.9300 .
C18 C19 1.396(6) .
C18 N4 1.441(5) .
C19 H19 0.9300 .
C20 N5 1.301(5) .
C20 N4 1.341(6) .
C20 H20 0.9300 .
C21 N6 1.302(6) .
C21 N4 1.364(5) .
C21 H21 0.9300 .
C22 O3 1.453(5) .
C22 H22A 0.9700 .
C22 H22B 0.9700 .
C23 O3 1.363(5) .
C23 C24 1.379(6) .
C23 C28 1.399(5) .
C24 C25 1.381(6) .
C24 H24 0.9300 .
C25 C26 1.369(6) .
C25 H25 0.9300 .
C26 C27 1.384(6) .
C26 H26 0.9300 .
C27 C28 1.379(6) .
C27 N7 1.437(5) .
C28 H28 0.9300 .
C29 N9 1.307(6) .
C29 N7 1.352(6) .
C29 H29 0.9300 .
C30 N8 1.301(5) .
C30 N7 1.360(5) .
C30 H30 0.9300 .
C31 O4 1.252(5) .
C31 O5 1.263(5) .
C31 C32 1.503(6) .
C32 C37 1.380(6) .
C32 C33 1.384(6) .
C33 C34 1.389(6) .
C33 H33 0.9300 .
C34 C35 1.389(6) .
C34 H34 0.9300 .
C35 C36 1.394(6) .
C35 C38 1.498(6) .
C36 C37 1.394(6) .
C36 H36 0.9300 .
C37 H37 0.9300 .
C38 O6 1.248(5) .
C38 O7 1.253(5) .
C38 Cd1 2.716(4) 1_455
C40 O9 1.243(5) .
C40 O8 1.249(5) .
C40 C42 1.498(6) .
C41 C43 1.381(6) 2_557
C41 C42 1.386(6) .
C41 H41 0.9300 .
C42 C43 1.387(6) .
C43 C41 1.381(6) 2_557
C43 H43 0.9300 .
C44 O10 1.279(15) .
C44 O11' 1.358(17) .
C44 C46 1.386(15) .
C44 O11 1.48(2) .
C45 C47 1.310(10) 2_666
C45 C46 1.374(11) .
C45 H45 0.9300 .
C46 C47 1.410(10) .
C47 C45 1.310(10) 2_666
C47 H47 0.9300 .
N2 N3 1.379(5) .
N5 N6 1.385(5) .
N5 Cd2 2.331(4) 1_656
N6 Cd1 2.411(3) 1_656
N8 N9 1.393(5) .
N8 Cd1 2.411(3) 2_757
O6 Cd1 2.394(3) 1_455
O7 Cd1 2.380(3) 1_455
O11 O11' 1.186(19) .

loop_
_geom_torsion_atom_site_label_1
_geom_torsion_atom_site_label_2
_geom_torsion_atom_site_label_3
_geom_torsion_atom_site_label_4
_geom_torsion
_geom_torsion_site_symmetry_1
_geom_torsion_site_symmetry_4
C3 C1 C2 C3 0.3(7) 2_767 .
C4 C1 C2 C3 178.8(4) . .
C3 C1 C2 C13 -174.4(4) 2_767 .
C4 C1 C2 C13 4.0(6) . .
C1 C2 C3 C1 -0.3(7) . 2_767
C13 C2 C3 C1 174.6(4) . 2_767
C1 C2 C3 C22 177.5(4) . .
C13 C2 C3 C22 -7.7(6) . .
C2 C1 C4 O1 120.8(4) . .
C3 C1 C4 O1 -60.8(5) 2_767 .
O1 C5 C6 C7 178.2(4) . .
C10 C5 C6 C7 -2.4(7) . .
C5 C6 C7 C8 2.7(7) . .
C6 C7 C8 C9 -1.1(7) . .
C7 C8 C9 C10 -0.8(6) . .
C7 C8 C9 N1 175.7(4) . .
C8 C9 C10 C5 1.1(6) . .
N1 C9 C10 C5 -175.4(4) . .
O1 C5 C10 C9 180.0(4) . .
C6 C5 C10 C9 0.5(6) . .
C3 C2 C13 O2 -91.4(4) . .
C1 C2 C13 O2 83.5(4) . .
O2 C14 C15 C16 -179.8(4) . .
C19 C14 C15 C16 -2.8(7) . .
C14 C15 C16 C17 1.6(7) . .
C15 C16 C17 C18 0.7(7) . .
C16 C17 C18 C19 -1.8(7) . .
C16 C17 C18 N4 175.4(4) . .
O2 C14 C19 C18 178.3(4) . .
C15 C14 C19 C18 1.7(6) . .
C17 C18 C19 C14 0.7(7) . .
N4 C18 C19 C14 -176.5(4) . .
C2 C3 C22 O3 74.6(5) . .
C1 C3 C22 O3 -107.6(4) 2_767 .
O3 C23 C24 C25 -175.9(4) . .
C28 C23 C24 C25 2.6(7) . .
C23 C24 C25 C26 -1.4(8) . .
C24 C25 C26 C27 -1.1(8) . .
C25 C26 C27 C28 2.5(7) . .
C25 C26 C27 N7 -175.4(4) . .
C26 C27 C28 C23 -1.3(7) . .
N7 C27 C28 C23 176.6(4) . .
O3 C23 C28 C27 177.4(4) . .
C24 C23 C28 C27 -1.3(6) . .
N2 Cd2 C31 O4 11.6(3) . .
N5 Cd2 C31 O4 171.4(2) 1_454 .
O9 Cd2 C31 O4 90.0(3) . .
O5 Cd2 C31 O4 -178.2(4) . .
Cl1 Cd2 C31 O4 -91.0(2) . .
N2 Cd2 C31 O5 -170.2(2) . .
O4 Cd2 C31 O5 178.2(4) . .
N5 Cd2 C31 O5 -10.4(3) 1_454 .
O9 Cd2 C31 O5 -91.9(2) . .
Cl1 Cd2 C31 O5 87.2(2) . .
N2 Cd2 C31 C32 -64(6) . .
O4 Cd2 C31 C32 -76(6) . .
N5 Cd2 C31 C32 95(6) 1_454 .
O9 Cd2 C31 C32 14(6) . .
O5 Cd2 C31 C32 106(6) . .
Cl1 Cd2 C31 C32 -167(6) . .
O4 C31 C32 C37 158.8(4) . .
O5 C31 C32 C37 -22.8(6) . .
Cd2 C31 C32 C37 -127(6) . .
O4 C31 C32 C33 -23.2(6) . .
O5 C31 C32 C33 155.1(4) . .
Cd2 C31 C32 C33 51(6) . .
C37 C32 C33 C34 2.6(6) . .
C31 C32 C33 C34 -175.3(4) . .
C32 C33 C34 C35 1.6(7) . .
C33 C34 C35 C36 -4.4(6) . .
C33 C34 C35 C38 171.0(4) . .
C34 C35 C36 C37 3.0(6) . .
C38 C35 C36 C37 -172.3(4) . .
C33 C32 C37 C36 -4.0(6) . .
C31 C32 C37 C36 174.0(4) . .
C35 C36 C37 C32 1.1(6) . .
C34 C35 C38 O6 -151.9(4) . .
C36 C35 C38 O6 23.4(6) . .
C34 C35 C38 O7 25.8(6) . .
C36 C35 C38 O7 -158.9(4) . .
C34 C35 C38 Cd1 118(6) . 1_455
C36 C35 C38 Cd1 -66(6) . 1_455
C43 C41 C42 C43 0.7(8) 2_557 .
C43 C41 C42 C40 -177.7(4) 2_557 .
O9 C40 C42 C41 -9.7(6) . .
O8 C40 C42 C41 166.0(4) . .
O9 C40 C42 C43 172.0(4) . .
O8 C40 C42 C43 -12.3(6) . .
C41 C42 C43 C41 -0.7(8) . 2_557
C40 C42 C43 C41 177.7(4) . 2_557
C47 C45 C46 C44 -175.7(10) 2_666 .
C47 C45 C46 C47 2.3(15) 2_666 .
O10 C44 C46 C45 7(2) . .
O11' C44 C46 C45 -146.7(14) . .
O11 C44 C46 C45 164.6(11) . .
O10 C44 C46 C47 -170.6(13) . .
O11' C44 C46 C47 35(2) . .
O11 C44 C46 C47 -13.4(17) . .
C45 C46 C47 C45 -2.2(14) . 2_666
C44 C46 C47 C45 175.8(10) . 2_666
N2 C12 N1 C11 -0.5(5) . .
N2 C12 N1 C9 -175.7(4) . .
N3 C11 N1 C12 0.1(6) . .
N3 C11 N1 C9 175.1(4) . .
C10 C9 N1 C12 127.3(4) . .
C8 C9 N1 C12 -49.3(6) . .
C10 C9 N1 C11 -46.8(6) . .
C8 C9 N1 C11 136.7(5) . .
N1 C12 N2 N3 0.6(5) . .
N1 C12 N2 Cd2 178.7(3) . .
O4 Cd2 N2 C12 119.4(4) . .
N5 Cd2 N2 C12 -46.8(4) 1_454 .
O9 Cd2 N2 C12 33.3(4) . .
O5 Cd2 N2 C12 96.3(6) . .
Cl1 Cd2 N2 C12 -140.4(4) . .
C31 Cd2 N2 C12 113.7(4) . .
O4 Cd2 N2 N3 -62.8(4) . .
N5 Cd2 N2 N3 131.0(4) 1_454 .
O9 Cd2 N2 N3 -148.9(4) . .
O5 Cd2 N2 N3 -86.0(6) . .
Cl1 Cd2 N2 N3 37.4(4) . .
C31 Cd2 N2 N3 -68.5(4) . .
N1 C11 N3 N2 0.3(6) . .
C12 N2 N3 C11 -0.6(5) . .
Cd2 N2 N3 C11 -178.7(3) . .
N5 C20 N4 C21 2.0(5) . .
N5 C20 N4 C18 -176.4(4) . .
N6 C21 N4 C20 -2.0(6) . .
N6 C21 N4 C18 176.5(4) . .
C17 C18 N4 C20 117.5(5) . .
C19 C18 N4 C20 -65.2(6) . .
C17 C18 N4 C21 -60.5(7) . .
C19 C18 N4 C21 116.8(5) . .
N4 C20 N5 N6 -1.3(5) . .
N4 C20 N5 Cd2 -161.2(3) . 1_656
N4 C21 N6 N5 1.2(6) . .
N4 C21 N6 Cd1 -148.3(3) . 1_656
C20 N5 N6 C21 0.0(5) . .
Cd2 N5 N6 C21 161.0(3) 1_656 .
C20 N5 N6 Cd1 147.3(3) . 1_656
Cd2 N5 N6 Cd1 -51.7(4) 1_656 1_656
N9 C29 N7 C30 0.8(5) . .
N9 C29 N7 C27 175.9(4) . .
N8 C30 N7 C29 -0.5(5) . .
N8 C30 N7 C27 -175.4(4) . .
C28 C27 N7 C29 142.9(5) . .
C26 C27 N7 C29 -39.2(6) . .
C28 C27 N7 C30 -43.2(6) . .
C26 C27 N7 C30 134.7(5) . .
N7 C30 N8 N9 0.0(5) . .
N7 C30 N8 Cd1 179.0(3) . 2_757
N7 C29 N9 N8 -0.8(5) . .
C30 N8 N9 C29 0.5(5) . .
Cd1 N8 N9 C29 -178.7(3) 2_757 .
C10 C5 O1 C4 -158.0(4) . .
C6 C5 O1 C4 21.4(6) . .
C1 C4 O1 C5 173.2(3) . .
C19 C14 O2 C13 31.2(6) . .
C15 C14 O2 C13 -151.9(4) . .
C2 C13 O2 C14 162.3(3) . .
C24 C23 O3 C22 -2.7(6) . .
C28 C23 O3 C22 178.7(4) . .
C3 C22 O3 C23 163.3(3) . .
O5 C31 O4 Cd2 -1.9(4) . .
C32 C31 O4 Cd2 176.4(3) . .
N2 Cd2 O4 C31 -171.7(2) . .
N5 Cd2 O4 C31 -12.4(3) 1_454 .
O9 Cd2 O4 C31 -89.4(3) . .
O5 Cd2 O4 C31 1.0(2) . .
Cl1 Cd2 O4 C31 93.7(2) . .
O4 C31 O5 Cd2 1.8(4) . .
C32 C31 O5 Cd2 -176.5(3) . .
N2 Cd2 O5 C31 25.5(6) . .
O4 Cd2 O5 C31 -1.0(2) . .
N5 Cd2 O5 C31 170.3(3) 1_454 .
O9 Cd2 O5 C31 87.7(2) . .
Cl1 Cd2 O5 C31 -97.1(2) . .
O7 C38 O6 Cd1 6.3(5) . 1_455
C35 C38 O6 Cd1 -176.0(3) . 1_455
O6 C38 O7 Cd1 -6.4(5) . 1_455
C35 C38 O7 Cd1 176.0(3) . 1_455
O9 C40 O8 Cd1 8.8(5) . .
C42 C40 O8 Cd1 -166.7(3) . .
O1W Cd1 O8 C40 -130.3(3) . .
O7 Cd1 O8 C40 56.0(3) 1_655 .
O6 Cd1 O8 C40 77.2(4) 1_655 .
N8 Cd1 O8 C40 150.9(3) 2_757 .
N6 Cd1 O8 C40 -42.5(3) 1_454 .
C38 Cd1 O8 C40 60.7(3) 1_655 .
O8 C40 O9 Cd2 132.6(5) . .
C42 C40 O9 Cd2 -51.9(8) . .
N2 Cd2 O9 C40 115.0(6) . .
O4 Cd2 O9 C40 4.4(6) . .
N5 Cd2 O9 C40 -136.5(6) 1_454 .
O5 Cd2 O9 C40 -51.3(6) . .
Cl1 Cd2 O9 C40 163.1(5) . .
C31 Cd2 O9 C40 -23.3(6) . .
O11' C44 O10 Na1 -52.0(14) . .
C46 C44 O10 Na1 150.0(12) . .
O11 C44 O10 Na1 -2(2) . .
O2W Na1 O10 C44 179.5(11) . .
O2W Na1 O10 C44 -0.5(11) 2_566 .
Cl1 Na1 O10 C44 86.3(10) 2_566 .
Cl1 Na1 O10 C44 -93.7(10) . .
O10 Na1 O10 C44 -86(100) 2_566 .
O10 C44 O11 O11' -78(2) . .
C46 C44 O11 O11' 125.0(15) . .
N2 Cd2 Cl1 Na1 148.46(14) . .
O4 Cd2 Cl1 Na1 -100.75(12) . .
N5 Cd2 Cl1 Na1 41.05(14) 1_454 .
O9 Cd2 Cl1 Na1 100.8(6) . .
O5 Cd2 Cl1 Na1 -44.45(13) . .
C31 Cd2 Cl1 Na1 -72.66(14) . .
O2W Na1 Cl1 Cd2 4.2(2) . .
O2W Na1 Cl1 Cd2 -175.8(2) 2_566 .
Cl1 Na1 Cl1 Cd2 106(100) 2_566 .
O10 Na1 Cl1 Cd2 106.6(2) 2_566 .
O10 Na1 Cl1 Cd2 -73.4(2) . .
O10 C44 O11' O11 125.6(17) . .
C46 C44 O11' O11 -76.0(19) . .
